data_4304949
loop_
_publ_author_name
'Thomas M. Klap\"otke'
'Burkhard Krumm'
'Matthias Scherr'

_publ_contact_author_address
;
Department of Chemistry and Biochemistry
Ludwig-Maximilian University
Butenandtstr. 5--13 (Haus D)
D-81377 Munich
Germany
;
_publ_contact_author_email tmk@cup.uni-muenchen.de
_publ_contact_author_fax +49-89-2180-77492
_publ_contact_author_name 'Thomas M. Klap\"otke'
_publ_contact_author_phone +49-89-2180-77491
_publ_section_title
;
Studies on the Properties of Organoselenium(IV) Fluorides and Azides
;
_journal_name_full 'Inorganic Chemistry'
_journal_page_first 4712
_journal_page_last 4722
_journal_paper_doi 10.1021/ic800051s
_journal_volume 47
_journal_year 2008
_chemical_formula_moiety 'C18 H22 O Se, F H'
_chemical_formula_sum 'C18 H23 F O Se'
_chemical_formula_weight 353.33
_space_group_IT_number 60
_symmetry_cell_setting orthorhombic
_symmetry_Int_Tables_number 60
_symmetry_space_group_name_Hall '-P 2n 2ab'
_symmetry_space_group_name_H-M 'P b c n'
_atom_sites_solution_hydrogens geom
_atom_sites_solution_primary direct
_atom_sites_solution_secondary difmap
_audit_author_name 'Scherr, Matthias'
_audit_block_code (C9H11)2SeO_HF_cx021_Scherr
_audit_creation_date
;
'Mon Jan 22 12:20:49 2007'
;
_audit_creation_method 'form98_non/compatible with shelxl97-2'
_audit_update_record
;         
'Mon Jan 29 17:30 2007'
;
_cell_angle_alpha 90.0
_cell_angle_beta 90.0
_cell_angle_gamma 90.0
_cell_formula_units_Z 8
_cell_length_a 24.185(5)
_cell_length_b 7.722(5)
_cell_length_c 17.391(5)
_cell_measurement_reflns_used 2250
_cell_measurement_temperature 100(3)
_cell_measurement_theta_max 28.8519
_cell_measurement_theta_min 3.8201
_cell_volume 3248(2)
_computing_cell_refinement
;
CrysAlis RED, Oxford Diffraction Ltd.,
Version 1.171.31.7 (release 18-10-2006 CrysAlis171 .NET)
(compiled Oct 18 2006,16:28:17)
;
_computing_data_collection
;
CrysAlis CCD, Oxford Diffraction Ltd.,
Version 1.171.31.7 (release 18-10-2006 CrysAlis171 .NET)
(compiled Oct 18 2006,16:28:17)
;
_computing_data_reduction
;
CrysAlis RED, Oxford Diffraction Ltd.,
Version 1.171.31.7 (release 18-10-2006 CrysAlis171 .NET)
(compiled Oct 18 2006,16:28:17)
;
_computing_molecular_graphics 'DIAMOND (Brandenburg, 1996)'
_computing_publication_material 'SHELXL-97 (G. M. Sheldrick. University of G\"ottingen, 97-2 version)'
_computing_structure_refinement 'SHELXL-97 (G. M. Sheldrick. University of G\"ottingen, 97-2 version)'
_computing_structure_solution
;
A. Altomare, M. C. Burla, M. Camalli, G. L. Cascarano, C. Giacovazzo, A.
Guagliardi, A. G. G. Moliterni, G. Polidori, R. Spagna: SIR97: a new tool for
crystal structure determination and refinement; J. Appl. Crystallogr. 1999,
32, 115-119.
;
_diffrn_ambient_temperature 100(3)
_diffrn_detector_area_resol_mean 15.9809
_diffrn_measured_fraction_theta_full 0.995
_diffrn_measured_fraction_theta_max 0.995
_diffrn_measurement_details
;
  1 omega  -59.00  -11.00   1.0000   15.0000
omega____ theta____ kappa____ phi______ omega'___ theta'___ frames
    -      -19.6681   90.0000   83.0000    0.0000    0.0000 48

  2 omega  -13.00   35.00   1.0000   15.0000
omega____ theta____ kappa____ phi______ omega'___ theta'___ frames
    -      -19.6681   90.0000   83.0000    0.0000    0.0000 48

  3 omega  -37.00    2.00   1.0000   15.0000
omega____ theta____ kappa____ phi______ omega'___ theta'___ frames
    -       21.8556  125.0000  -22.0000    0.0000    0.0000 39

  4 omega   44.00   87.00   1.0000   15.0000
omega____ theta____ kappa____ phi______ omega'___ theta'___ frames
    -       21.8556   45.0000    0.0000    0.0000    0.0000 43

  5 omega   -4.00   35.00   1.0000   15.0000
omega____ theta____ kappa____ phi______ omega'___ theta'___ frames
    -       21.8556   45.0000  120.0000    0.0000    0.0000 39

;
_diffrn_measurement_device_type 'Oxford Xcalibur3 CCD area-detector'
_diffrn_measurement_method 'omega scan'
_diffrn_orient_matrix_UB_11 0.0747612420
_diffrn_orient_matrix_UB_12 0.0194321998
_diffrn_orient_matrix_UB_13 0.0096896418
_diffrn_orient_matrix_UB_21 -0.0374076733
_diffrn_orient_matrix_UB_22 0.0356843983
_diffrn_orient_matrix_UB_23 -0.0074294233
_diffrn_orient_matrix_UB_31 -0.0377250874
_diffrn_orient_matrix_UB_32 0.0029137901
_diffrn_orient_matrix_UB_33 0.0266406836
_diffrn_radiation_collimation '0.5 mm collimator'
_diffrn_radiation_monochromator graphite
_diffrn_radiation_source 'fine-focus sealed tube'
_diffrn_radiation_type MoK\a
_diffrn_radiation_wavelength 0.71073
_diffrn_reflns_av_R_equivalents 0.0675
_diffrn_reflns_av_sigmaI/netI 0.1258
_diffrn_reflns_limit_h_max 27
_diffrn_reflns_limit_h_min -29
_diffrn_reflns_limit_k_max 7
_diffrn_reflns_limit_k_min -9
_diffrn_reflns_limit_l_max 20
_diffrn_reflns_limit_l_min -21
_diffrn_reflns_number 11117
_diffrn_reflns_theta_full 26.00
_diffrn_reflns_theta_max 26.00
_diffrn_reflns_theta_min 3.84
_diffrn_source_current 40_mA
_diffrn_source_power 2.00_kW
_diffrn_source_type 'Spellman generator'
_diffrn_source_voltage 50_kV
_exptl_absorpt_coefficient_mu 2.319
_exptl_absorpt_correction_T_max 0.8500
_exptl_absorpt_correction_T_min 0.6265
_exptl_absorpt_correction_type multi-scan
_exptl_absorpt_process_details
;
CrysAlis RED, Oxford Diffraction Ltd.,
Version 1.171.31.7 (release 18-10-2006 CrysAlis171 .NET)
(compiled Oct 18 2006,16:28:17)
Empirical absorption correction using spherical harmonics,
 implemented in SCALE3 ABSPACK scaling algorithm.
;
_exptl_crystal_colour colorless
_exptl_crystal_density_diffrn 1.44511(13)
_exptl_crystal_density_method 'not measured'
_exptl_crystal_description block
_exptl_crystal_F_000 1456
_exptl_crystal_size_max 0.27
_exptl_crystal_size_mid 0.15
_exptl_crystal_size_min 0.07
_refine_diff_density_max 0.914
_refine_diff_density_min -0.486
_refine_diff_density_rms 0.096
_refine_ls_extinction_method none
_refine_ls_goodness_of_fit_ref 0.915
_refine_ls_hydrogen_treatment mixed
_refine_ls_matrix_type full
_refine_ls_number_parameters 194
_refine_ls_number_reflns 3186
_refine_ls_number_restraints 1
_refine_ls_restrained_S_all 0.915
_refine_ls_R_factor_all 0.1011
_refine_ls_R_factor_gt 0.0444
_refine_ls_shift/su_max 0.000
_refine_ls_shift/su_mean 0.000
_refine_ls_structure_factor_coef Fsqd
_refine_ls_weighting_details 'calc w=1/[\s^2^(Fo^2^)+(0.0485P)^2^+0.0000P] where P=(Fo^2^+2Fc^2^)/3'
_refine_ls_weighting_scheme calc
_refine_ls_wR_factor_gt 0.0985
_refine_ls_wR_factor_ref 0.1134
_reflns_number_gt 1546
_reflns_number_total 3186
_reflns_threshold_expression >2sigma(I)
_cod_data_source_file ic800051s-file001_5.cif
_cod_data_source_block cx021
_cod_database_code 4304949
_kl_diffrn_measurement_detector_distance 50

loop_
_symmetry_equiv_pos_as_xyz
'x, y, z'
'-x+1/2, -y+1/2, z+1/2'
'x+1/2, -y+1/2, -z'
'-x, y, -z+1/2'
'-x, -y, -z'
'x-1/2, y-1/2, -z-1/2'
'-x-1/2, y-1/2, z'
'x, -y, z-1/2'

loop_
_atom_site_label
_atom_site_type_symbol
_atom_site_fract_x
_atom_site_fract_y
_atom_site_fract_z
_atom_site_U_iso_or_equiv
_atom_site_adp_type
_atom_site_occupancy
_atom_site_symmetry_multiplicity
_atom_site_calc_flag
_atom_site_refinement_flags
_atom_site_disorder_assembly
_atom_site_disorder_group
Se1 Se 0.12052(2) 0.32660(6) 0.06339(3) 0.02989(18) Uani 1 1 d . . .
O1 O 0.10466(14) 0.1168(5) 0.05345(19) 0.0454(10) Uani 1 1 d . . .
C3 C 0.1691(2) 0.2522(6) 0.2930(3) 0.0290(12) Uani 1 1 d . . .
H3 H 0.1540 0.2044 0.3387 0.035 Uiso 1 1 calc R . .
C6 C 0.2151(2) 0.3817(6) 0.1585(3) 0.0284(13) Uani 1 1 d . . .
C2 C 0.1367(2) 0.2582(6) 0.2280(3) 0.0250(12) Uani 1 1 d . . .
C7 C 0.07758(19) 0.1915(6) 0.2320(3) 0.0293(12) Uani 1 1 d . . .
H7A H 0.0696 0.1515 0.2843 0.044 Uiso 1 1 calc R . .
H7B H 0.0731 0.0950 0.1959 0.044 Uiso 1 1 calc R . .
H7C H 0.0520 0.2849 0.2183 0.044 Uiso 1 1 calc R . .
C4 C 0.2231(2) 0.3133(6) 0.2943(3) 0.0348(13) Uani 1 1 d . . .
C12 C -0.0451(2) 0.4668(6) 0.1094(3) 0.0310(13) Uani 1 1 d . . .
H12 H -0.0810 0.4188 0.1038 0.037 Uiso 1 1 calc R . .
C5 C 0.2456(2) 0.3754(6) 0.2261(3) 0.0315(13) Uani 1 1 d . . .
H5 H 0.2829 0.4146 0.2257 0.038 Uiso 1 1 calc R . .
C11 C 0.0001(2) 0.3678(6) 0.0870(3) 0.0305(13) Uani 1 1 d . . .
C1 C 0.16017(18) 0.3238(6) 0.1604(3) 0.0240(11) Uani 1 1 d . . .
C14 C 0.0122(2) 0.7000(7) 0.1428(3) 0.0368(14) Uani 1 1 d . . .
H14 H 0.0162 0.8142 0.1622 0.044 Uiso 1 1 calc R . .
C15 C 0.0591(2) 0.6140(6) 0.1198(3) 0.0305(13) Uani 1 1 d . . .
C10 C 0.05234(19) 0.4433(6) 0.0939(3) 0.0253(12) Uani 1 1 d . . .
C8 C 0.2570(2) 0.3046(7) 0.3667(3) 0.0453(15) Uani 1 1 d . . .
H8A H 0.2938 0.3528 0.3570 0.068 Uiso 1 1 calc R . .
H8C H 0.2604 0.1837 0.3831 0.068 Uiso 1 1 calc R . .
H8B H 0.2387 0.3718 0.4072 0.068 Uiso 1 1 calc R . .
C17 C -0.0905(2) 0.7326(7) 0.1649(3) 0.0523(17) Uani 1 1 d . . .
H17A H -0.1237 0.6613 0.1583 0.078 Uiso 1 1 calc R . .
H17B H -0.0939 0.8378 0.1337 0.078 Uiso 1 1 calc R . .
H17C H -0.0865 0.7644 0.2192 0.078 Uiso 1 1 calc R . .
C9 C 0.2425(2) 0.4522(6) 0.0864(3) 0.0386(14) Uani 1 1 d . . .
H9C H 0.2160 0.4499 0.0438 0.058 Uiso 1 1 calc R . .
H9A H 0.2746 0.3806 0.0734 0.058 Uiso 1 1 calc R . .
H9B H 0.2545 0.5717 0.0955 0.058 Uiso 1 1 calc R . .
C18 C 0.11472(19) 0.7038(6) 0.1202(3) 0.0388(14) Uani 1 1 d . . .
H18C H 0.1432 0.6234 0.1020 0.058 Uiso 1 1 calc R . .
H18B H 0.1236 0.7412 0.1727 0.058 Uiso 1 1 calc R . .
H18A H 0.1134 0.8050 0.0863 0.058 Uiso 1 1 calc R . .
C13 C -0.0402(2) 0.6314(7) 0.1394(3) 0.0351(13) Uani 1 1 d . . .
C16 C -0.0110(2) 0.1877(6) 0.0563(3) 0.0404(14) Uani 1 1 d . . .
H16C H -0.0508 0.1644 0.0579 0.061 Uiso 1 1 calc R . .
H16B H 0.0085 0.1025 0.0881 0.061 Uiso 1 1 calc R . .
H16A H 0.0022 0.1797 0.0032 0.061 Uiso 1 1 calc R . .
F1 F 0.15174(14) -0.0633(4) -0.03911(19) 0.0565(9) Uani 1 1 d D . .
H1 H 0.133(4) 0.021(12) -0.012(7) 0.30(7) Uiso 1 1 d D . .

loop_
_atom_site_aniso_label
_atom_site_aniso_U_11
_atom_site_aniso_U_22
_atom_site_aniso_U_33
_atom_site_aniso_U_23
_atom_site_aniso_U_13
_atom_site_aniso_U_12
Se1 0.0388(3) 0.0270(3) 0.0239(3) -0.0019(3) 0.0052(3) -0.0030(3)
O1 0.054(2) 0.037(2) 0.045(2) -0.0069(19) 0.0117(19) -0.0089(18)
C3 0.035(3) 0.026(3) 0.025(3) 0.004(3) 0.008(3) 0.004(2)
C6 0.035(3) 0.017(3) 0.033(3) -0.002(2) 0.010(3) 0.001(2)
C2 0.028(3) 0.015(2) 0.032(3) -0.003(2) 0.003(2) -0.001(2)
C7 0.038(3) 0.025(3) 0.025(3) 0.004(3) 0.000(2) 0.003(2)
C4 0.031(3) 0.029(3) 0.044(3) 0.001(3) -0.008(3) 0.002(3)
C12 0.035(3) 0.034(3) 0.024(3) 0.008(3) -0.006(3) 0.000(3)
C5 0.022(3) 0.023(3) 0.050(3) -0.005(3) 0.009(3) 0.002(2)
C11 0.039(3) 0.030(3) 0.022(3) 0.001(3) -0.007(2) 0.000(3)
C1 0.029(3) 0.019(3) 0.024(3) 0.000(2) 0.002(2) -0.002(2)
C14 0.039(3) 0.027(3) 0.045(4) 0.000(3) 0.000(3) 0.003(3)
C15 0.031(3) 0.029(3) 0.031(3) 0.008(3) -0.007(3) -0.004(3)
C10 0.031(3) 0.025(3) 0.020(3) 0.006(2) -0.003(2) -0.001(2)
C8 0.031(3) 0.048(4) 0.057(4) -0.008(3) -0.002(3) 0.002(3)
C17 0.040(4) 0.051(4) 0.066(4) -0.006(3) -0.008(3) 0.007(3)
C9 0.038(3) 0.035(3) 0.042(3) -0.001(3) 0.014(3) -0.006(3)
C18 0.040(3) 0.021(3) 0.055(4) -0.004(3) 0.000(3) 0.002(3)
C13 0.038(3) 0.037(4) 0.031(3) 0.005(3) -0.002(3) 0.007(3)
C16 0.042(3) 0.040(3) 0.039(3) -0.010(3) -0.005(3) -0.008(3)
F1 0.055(2) 0.064(2) 0.050(2) -0.0134(18) 0.0094(17) -0.0050(18)

loop_
_atom_type_symbol
_atom_type_description
_atom_type_scat_dispersion_real
_atom_type_scat_dispersion_imag
_atom_type_scat_source
C C 0.0033 0.0016 'International Tables Vol C Tables 4.2.6.8 and 6.1.1.4'
H H 0.0000 0.0000 'International Tables Vol C Tables 4.2.6.8 and 6.1.1.4'
F F 0.0171 0.0103 'International Tables Vol C Tables 4.2.6.8 and 6.1.1.4'
Se Se -0.0929 2.2259 'International Tables Vol C Tables 4.2.6.8 and 6.1.1.4'
O O 0.0106 0.0060 'International Tables Vol C Tables 4.2.6.8 and 6.1.1.4'

loop_
_exptl_crystal_face_index_h
_exptl_crystal_face_index_k
_exptl_crystal_face_index_l
_exptl_crystal_face_perp_dist
? ? ? ?

loop_
_geom_angle_atom_site_label_1
_geom_angle_atom_site_label_2
_geom_angle_atom_site_label_3
_geom_angle
_geom_angle_site_symmetry_1
_geom_angle_site_symmetry_3
_geom_angle_publ_flag
O1 Se1 C1 101.09(18) . . ?
O1 Se1 C10 106.34(18) . . ?
C1 Se1 C10 100.71(19) . . ?
C2 C3 C4 122.5(5) . . ?
C2 C3 H3 118.7 . . ?
C4 C3 H3 118.7 . . ?
C5 C6 C1 118.2(4) . . ?
C5 C6 C9 118.6(5) . . ?
C1 C6 C9 123.2(5) . . ?
C3 C2 C1 118.0(4) . . ?
C3 C2 C7 119.1(4) . . ?
C1 C2 C7 122.9(4) . . ?
C2 C7 H7A 109.5 . . ?
C2 C7 H7B 109.5 . . ?
H7A C7 H7B 109.5 . . ?
C2 C7 H7C 109.5 . . ?
H7A C7 H7C 109.5 . . ?
H7B C7 H7C 109.5 . . ?
C3 C4 C5 118.1(5) . . ?
C3 C4 C8 120.7(5) . . ?
C5 C4 C8 121.1(5) . . ?
C13 C12 C11 123.1(5) . . ?
C13 C12 H12 118.5 . . ?
C11 C12 H12 118.5 . . ?
C6 C5 C4 121.7(5) . . ?
C6 C5 H5 119.1 . . ?
C4 C5 H5 119.1 . . ?
C12 C11 C10 117.3(5) . . ?
C12 C11 C16 117.7(5) . . ?
C10 C11 C16 125.1(5) . . ?
C2 C1 C6 121.4(4) . . ?
C2 C1 Se1 122.2(3) . . ?
C6 C1 Se1 116.3(3) . . ?
C15 C14 C13 124.2(5) . . ?
C15 C14 H14 117.9 . . ?
C13 C14 H14 117.9 . . ?
C14 C15 C10 116.9(5) . . ?
C14 C15 C18 120.7(4) . . ?
C10 C15 C18 122.4(5) . . ?
C11 C10 C15 121.7(5) . . ?
C11 C10 Se1 123.2(4) . . ?
C15 C10 Se1 115.0(4) . . ?
C4 C8 H8A 109.5 . . ?
C4 C8 H8C 109.5 . . ?
H8A C8 H8C 109.5 . . ?
C4 C8 H8B 109.5 . . ?
H8A C8 H8B 109.5 . . ?
H8C C8 H8B 109.5 . . ?
C13 C17 H17A 109.5 . . ?
C13 C17 H17B 109.5 . . ?
H17A C17 H17B 109.5 . . ?
C13 C17 H17C 109.5 . . ?
H17A C17 H17C 109.5 . . ?
H17B C17 H17C 109.5 . . ?
C6 C9 H9C 109.5 . . ?
C6 C9 H9A 109.5 . . ?
H9C C9 H9A 109.5 . . ?
C6 C9 H9B 109.5 . . ?
H9C C9 H9B 109.5 . . ?
H9A C9 H9B 109.5 . . ?
C15 C18 H18C 109.5 . . ?
C15 C18 H18B 109.5 . . ?
H18C C18 H18B 109.5 . . ?
C15 C18 H18A 109.5 . . ?
H18C C18 H18A 109.5 . . ?
H18B C18 H18A 109.5 . . ?
C14 C13 C12 116.7(5) . . ?
C14 C13 C17 122.0(5) . . ?
C12 C13 C17 121.2(5) . . ?
C11 C16 H16C 109.5 . . ?
C11 C16 H16B 109.5 . . ?
H16C C16 H16B 109.5 . . ?
C11 C16 H16A 109.5 . . ?
H16C C16 H16A 109.5 . . ?
H16B C16 H16A 109.5 . . ?

loop_
_geom_bond_atom_site_label_1
_geom_bond_atom_site_label_2
_geom_bond_distance
_geom_bond_site_symmetry_2
_geom_bond_publ_flag
Se1 O1 1.674(4) . ?
Se1 C1 1.941(4) . ?
Se1 C10 1.953(5) . ?
C3 C2 1.377(6) . ?
C3 C4 1.389(6) . ?
C3 H3 0.9500 . ?
C6 C5 1.389(6) . ?
C6 C1 1.402(6) . ?
C6 C9 1.519(6) . ?
C2 C1 1.400(6) . ?
C2 C7 1.520(6) . ?
C7 H7A 0.9800 . ?
C7 H7B 0.9800 . ?
C7 H7C 0.9800 . ?
C4 C5 1.390(6) . ?
C4 C8 1.503(6) . ?
C12 C13 1.379(6) . ?
C12 C11 1.389(6) . ?
C12 H12 0.9500 . ?
C5 H5 0.9500 . ?
C11 C10 1.396(6) . ?
C11 C16 1.514(6) . ?
C14 C15 1.373(7) . ?
C14 C13 1.375(7) . ?
C14 H14 0.9500 . ?
C15 C10 1.402(6) . ?
C15 C18 1.514(6) . ?
C8 H8A 0.9800 . ?
C8 H8C 0.9800 . ?
C8 H8B 0.9800 . ?
C17 C13 1.512(7) . ?
C17 H17A 0.9800 . ?
C17 H17B 0.9800 . ?
C17 H17C 0.9800 . ?
C9 H9C 0.9800 . ?
C9 H9A 0.9800 . ?
C9 H9B 0.9800 . ?
C18 H18C 0.9800 . ?
C18 H18B 0.9800 . ?
C18 H18A 0.9800 . ?
C16 H16C 0.9800 . ?
C16 H16B 0.9800 . ?
C16 H16A 0.9800 . ?
F1 H1 0.92(11) . ?

loop_
_geom_torsion_atom_site_label_1
_geom_torsion_atom_site_label_2
_geom_torsion_atom_site_label_3
_geom_torsion_atom_site_label_4
_geom_torsion
_geom_torsion_site_symmetry_1
_geom_torsion_site_symmetry_2
_geom_torsion_site_symmetry_3
_geom_torsion_site_symmetry_4
_geom_torsion_publ_flag
C4 C3 C2 C1 2.1(7) . . . . ?
C4 C3 C2 C7 -178.9(4) . . . . ?
C2 C3 C4 C5 -3.0(7) . . . . ?
C2 C3 C4 C8 179.8(4) . . . . ?
C1 C6 C5 C4 0.2(7) . . . . ?
C9 C6 C5 C4 179.6(4) . . . . ?
C3 C4 C5 C6 1.8(7) . . . . ?
C8 C4 C5 C6 179.0(4) . . . . ?
C13 C12 C11 C10 -1.7(7) . . . . ?
C13 C12 C11 C16 178.9(4) . . . . ?
C3 C2 C1 C6 0.1(7) . . . . ?
C7 C2 C1 C6 -178.9(4) . . . . ?
C3 C2 C1 Se1 176.2(3) . . . . ?
C7 C2 C1 Se1 -2.8(6) . . . . ?
C5 C6 C1 C2 -1.2(7) . . . . ?
C9 C6 C1 C2 179.4(4) . . . . ?
C5 C6 C1 Se1 -177.5(3) . . . . ?
C9 C6 C1 Se1 3.1(6) . . . . ?
O1 Se1 C1 C2 -56.4(4) . . . . ?
C10 Se1 C1 C2 52.8(4) . . . . ?
O1 Se1 C1 C6 119.9(3) . . . . ?
C10 Se1 C1 C6 -130.9(4) . . . . ?
C13 C14 C15 C10 -2.2(8) . . . . ?
C13 C14 C15 C18 175.6(5) . . . . ?
C12 C11 C10 C15 -2.1(7) . . . . ?
C16 C11 C10 C15 177.2(4) . . . . ?
C12 C11 C10 Se1 -178.7(3) . . . . ?
C16 C11 C10 Se1 0.7(7) . . . . ?
C14 C15 C10 C11 4.0(7) . . . . ?
C18 C15 C10 C11 -173.8(5) . . . . ?
C14 C15 C10 Se1 -179.2(3) . . . . ?
C18 C15 C10 Se1 3.0(6) . . . . ?
O1 Se1 C10 C11 -15.3(4) . . . . ?
C1 Se1 C10 C11 -120.3(4) . . . . ?
O1 Se1 C10 C15 168.0(3) . . . . ?
C1 Se1 C10 C15 62.9(4) . . . . ?
C15 C14 C13 C12 -1.3(8) . . . . ?
C15 C14 C13 C17 -179.5(5) . . . . ?
C11 C12 C13 C14 3.4(7) . . . . ?
C11 C12 C13 C17 -178.4(5) . . . . ?

loop_
_reflns_scale_group_code
_reflns_scale_meas_F
? ?

loop_
_cod_related_entry_id
_cod_related_entry_database
_cod_related_entry_code
1 ChemSpider 30660796
